data_1508499
loop_
_publ_author_name
'Laus, Gerhard'
'Kahlenberg, Volker'

_publ_section_title
;
 Crystal Structures of 1-Hydroxyimidazole and Its Salts
;
_journal_issue 4
_journal_name_full Crystals
_journal_page_first 1492
_journal_page_last 1501
_journal_paper_doi 10.3390/cryst2041492
_journal_volume 2
_journal_year 2012
_chemical_formula_moiety 'O4 S, 2(C3 H5 N2 O)'
_chemical_formula_sum 'C6 H10 N4 O6 S'
_chemical_formula_weight 266.24
_chemical_name_systematic
;
 ?
;
_space_group_IT_number 2
_symmetry_cell_setting triclinic
_symmetry_space_group_name_Hall '-P 1'
_symmetry_space_group_name_H-M 'P -1'
_atom_sites_solution_hydrogens geom
_atom_sites_solution_primary direct
_atom_sites_solution_secondary difmap
_cell_angle_alpha 97.820(11)
_cell_angle_beta 91.912(11)
_cell_angle_gamma 113.295(14)
_cell_formula_units_Z 2
_cell_length_a 6.5611(10)
_cell_length_b 7.7322(11)
_cell_length_c 12.1134(14)
_cell_measurement_reflns_used 1483
_cell_measurement_temperature 173(2)
_cell_measurement_theta_max 28.4939
_cell_measurement_theta_min 3.4041
_cell_volume 556.62(15)
_computing_cell_refinement
;
        CrysAlisPro, Oxford Diffraction Ltd.,
        Version 1.171.34.44 (release 25-10-2010 CrysAlis171 .NET)
        (compiled Oct 25 2010,18:11:34)
;
_computing_data_collection
;
        CrysAlisPro, Oxford Diffraction Ltd.,
        Version 1.171.34.44 (release 25-10-2010 CrysAlis171 .NET)
        (compiled Oct 25 2010,18:11:34)
;
_computing_data_reduction
;
        CrysAlisPro, Oxford Diffraction Ltd.,
        Version 1.171.34.44 (release 25-10-2010 CrysAlis171 .NET)
        (compiled Oct 25 2010,18:11:34)
;
_computing_structure_refinement 'SHELXL-97 (Sheldrick, 1997)'
_computing_structure_solution 'SIR2002 (Burla et al., 2003)'
_diffrn_ambient_temperature 173(2)
_diffrn_detector_area_resol_mean 10.3575
_diffrn_measured_fraction_theta_full 0.989
_diffrn_measured_fraction_theta_max 0.989
_diffrn_measurement_device_type 'Xcalibur, Ruby, Gemini ultra'
_diffrn_measurement_method '\w scans'
_diffrn_orient_matrix_UB_11 0.0882665
_diffrn_orient_matrix_UB_12 0.083652
_diffrn_orient_matrix_UB_13 0.0285932
_diffrn_orient_matrix_UB_21 0.0233158
_diffrn_orient_matrix_UB_22 0.0351922
_diffrn_orient_matrix_UB_23 -0.0513042
_diffrn_orient_matrix_UB_31 -0.075148
_diffrn_orient_matrix_UB_32 0.0448308
_diffrn_orient_matrix_UB_33 0.0087172
_diffrn_radiation_monochromator graphite
_diffrn_radiation_type MoK\a
_diffrn_radiation_wavelength 0.71073
_diffrn_reflns_av_R_equivalents 0.025
_diffrn_reflns_av_unetI/netI 0.0467
_diffrn_reflns_limit_h_max 7
_diffrn_reflns_limit_h_min -6
_diffrn_reflns_limit_k_max 9
_diffrn_reflns_limit_k_min -8
_diffrn_reflns_limit_l_max 14
_diffrn_reflns_limit_l_min -12
_diffrn_reflns_number 3377
_diffrn_reflns_theta_full 25.35
_diffrn_reflns_theta_max 25.35
_diffrn_reflns_theta_min 3.41
_exptl_absorpt_coefficient_mu 0.316
_exptl_absorpt_correction_T_max 1
_exptl_absorpt_correction_T_min 0.95627
_exptl_absorpt_correction_type multi-scan
_exptl_absorpt_process_details
;
        CrysAlisPro, Oxford Diffraction Ltd.,
        Version 1.171.34.44 (release 25-10-2010 CrysAlis171 .NET)
        (compiled Oct 25 2010,18:11:34)
        Empirical absorption correction using spherical harmonics,
 implemented in SCALE3 ABSPACK scaling algorithm.
;
_exptl_crystal_colour colourless
_exptl_crystal_density_diffrn 1.589
_exptl_crystal_density_method 'not measured'
_exptl_crystal_description 'prismatic fragment'
_exptl_crystal_F_000 276
_exptl_crystal_size_max 0.48
_exptl_crystal_size_mid 0.28
_exptl_crystal_size_min 0.28
_refine_diff_density_max 0.212
_refine_diff_density_min -0.364
_refine_diff_density_rms 0.057
_refine_ls_extinction_method none
_refine_ls_goodness_of_fit_ref 1.037
_refine_ls_hydrogen_treatment mixed
_refine_ls_matrix_type full
_refine_ls_number_parameters 194
_refine_ls_number_reflns 2015
_refine_ls_number_restraints 25
_refine_ls_restrained_S_all 1.04
_refine_ls_R_factor_all 0.0538
_refine_ls_R_factor_gt 0.0387
_refine_ls_shift/su_max 0
_refine_ls_shift/su_mean 0
_refine_ls_structure_factor_coef Fsqd
_refine_ls_weighting_details 'calc w=1/[\s^2^(Fo^2^)+(0.0404P)^2^+0.2022P] where P=(Fo^2^+2Fc^2^)/3'
_refine_ls_weighting_scheme calc
_refine_ls_wR_factor_gt 0.0857
_refine_ls_wR_factor_ref 0.0967
_reflns_number_gt 1618
_reflns_number_total 2015
_reflns_threshold_expression >2sigma(I)
_cod_data_source_file C6H10N4O6S_P-1_4CCDC899479_crystals-02-01492-s001_DC231.cif
_cod_data_source_block la294_1_chateigner_1508499
_cod_original_cell_volume 556.62(13)
_cod_database_code 1508499

loop_
_symmetry_equiv_pos_as_xyz
'x, y, z'
'-x, -y, -z'

loop_
_atom_site_label
_atom_site_type_symbol
_atom_site_fract_x
_atom_site_fract_y
_atom_site_fract_z
_atom_site_U_iso_or_equiv
_atom_site_adp_type
_atom_site_occupancy
_atom_site_symmetry_multiplicity
_atom_site_calc_flag
_atom_site_refinement_flags
_atom_site_disorder_assembly
_atom_site_disorder_group
S S 0.40407(10) 0.98753(8) 0.73634(4) 0.02426(19) Uani 1 1 d D . .
O3B O 0.4557(13) 0.8788(17) 0.8152(12) 0.036(2) Uani 0.52(3) 1 d PD A 1
O5A O 0.5908(16) 1.1757(15) 0.7368(15) 0.041(3) Uani 0.52(3) 1 d PD A 1
O4A O 0.4093(17) 0.847(3) 0.6470(10) 0.046(3) Uani 0.52(3) 1 d PD A 1
O3A O 0.4366(15) 0.938(2) 0.8477(9) 0.034(2) Uani 0.48(3) 1 d PD A 2
O5B O 0.536(2) 1.1917(9) 0.7774(10) 0.030(2) Uani 0.48(3) 1 d PD A 2
O4B O 0.4377(9) 0.933(2) 0.6223(6) 0.035(3) Uani 0.48(3) 1 d PD A 2
O2 O 0.1770(3) 0.9808(3) 0.73310(14) 0.0476(6) Uani 1 1 d D A .
O1 O -0.1615(3) 0.3706(2) 0.10508(14) 0.0353(5) Uani 1 1 d D . .
H1O H -0.251(4) 0.277(3) 0.135(2) 0.042 Uiso 1 1 d D . .
N2 N 0.1126(3) 0.1834(3) -0.08140(16) 0.0256(5) Uani 1 1 d D . .
H2N H 0.120(4) 0.121(3) -0.1454(15) 0.031 Uiso 1 1 d D . .
O1A O 0.5365(3) 0.4260(3) 0.64982(16) 0.0426(5) Uani 1 1 d D . .
H1OA H 0.538(5) 0.338(3) 0.686(2) 0.051 Uiso 1 1 d D . .
N2A N 0.0602(3) 0.2158(3) 0.46738(16) 0.0264(5) Uani 1 1 d D . .
H2NA H -0.007(4) 0.158(3) 0.4034(15) 0.032 Uiso 1 1 d D . .
N1 N -0.0213(3) 0.3051(3) 0.04939(15) 0.0244(4) Uani 1 1 d . . .
C1A C 0.2718(4) 0.2558(3) 0.49296(19) 0.0275(5) Uani 1 1 d . . .
H1A H 0.3679 0.2212 0.4465 0.033 Uiso 1 1 calc R . .
C1 C -0.0628(4) 0.2188(3) -0.05539(18) 0.0256(5) Uani 1 1 d . . .
H1 H -0.1941 0.1879 -0.1033 0.031 Uiso 1 1 calc R . .
N1A N 0.3255(4) 0.3533(3) 0.59546(16) 0.0302(5) Uani 1 1 d . . .
C3A C 0.1447(5) 0.3752(4) 0.6372(2) 0.0424(7) Uani 1 1 d . . .
H3A H 0.1386 0.4391 0.709 0.051 Uiso 1 1 calc R . .
C2 C 0.2660(4) 0.2487(4) 0.0087(2) 0.0369(6) Uani 1 1 d . . .
H2 H 0.4073 0.2415 0.0122 0.044 Uiso 1 1 calc R . .
C3 C 0.1827(5) 0.3255(4) 0.0921(2) 0.0389(7) Uani 1 1 d . . .
H3 H 0.2519 0.3824 0.1657 0.047 Uiso 1 1 calc R . .
C2A C -0.0224(5) 0.2875(4) 0.5555(2) 0.0380(6) Uani 1 1 d . . .
H2A H -0.1712 0.2773 0.5585 0.046 Uiso 1 1 calc R . .

loop_
_atom_site_aniso_label
_atom_site_aniso_U_11
_atom_site_aniso_U_22
_atom_site_aniso_U_33
_atom_site_aniso_U_23
_atom_site_aniso_U_13
_atom_site_aniso_U_12
S 0.0201(3) 0.0312(3) 0.0221(3) 0.0038(2) 0.0018(2) 0.0112(3)
O3B 0.029(3) 0.036(4) 0.046(4) 0.016(3) -0.001(3) 0.014(2)
O5A 0.022(3) 0.044(3) 0.052(6) 0.026(3) -0.004(3) 0.003(2)
O4A 0.047(3) 0.065(6) 0.036(3) -0.011(4) -0.002(3) 0.040(4)
O3A 0.027(3) 0.039(5) 0.031(3) 0.013(3) -0.002(2) 0.007(3)
O5B 0.028(4) 0.029(2) 0.028(4) 0.001(2) -0.007(3) 0.008(2)
O4B 0.032(3) 0.050(6) 0.021(2) 0.000(2) 0.0067(17) 0.017(3)
O2 0.0303(11) 0.0821(15) 0.0318(10) -0.0240(9) -0.0115(8) 0.0359(11)
O1 0.0448(12) 0.0283(10) 0.0388(10) 0.0062(8) 0.0207(9) 0.0194(9)
N2 0.0266(12) 0.0281(11) 0.0224(11) -0.0003(8) 0.0023(9) 0.0127(9)
O1A 0.0369(12) 0.0309(10) 0.0459(11) 0.0095(8) -0.0193(9) -0.0002(9)
N2A 0.0277(12) 0.0285(11) 0.0206(10) -0.0001(8) -0.0024(9) 0.0105(9)
N1 0.0283(12) 0.0216(10) 0.0227(10) 0.0025(8) 0.0050(8) 0.0097(9)
C1A 0.0276(14) 0.0287(13) 0.0238(13) 0.0041(10) 0.0007(10) 0.0089(11)
C1 0.0245(14) 0.0275(13) 0.0242(12) 0.0001(9) -0.0015(10) 0.0115(11)
N1A 0.0326(13) 0.0253(11) 0.0283(11) 0.0034(8) -0.0076(9) 0.0082(9)
C3A 0.052(2) 0.0493(17) 0.0304(15) -0.0087(12) -0.0025(13) 0.0299(15)
C2 0.0233(14) 0.0480(16) 0.0369(15) 0.0000(12) -0.0061(11) 0.0147(13)
C3 0.0343(16) 0.0474(16) 0.0270(14) -0.0058(12) -0.0075(12) 0.0126(14)
C2A 0.0368(16) 0.0512(16) 0.0324(14) -0.0019(12) 0.0002(12) 0.0273(14)

loop_
_atom_type_symbol
_atom_type_description
_atom_type_scat_dispersion_real
_atom_type_scat_dispersion_imag
_atom_type_scat_source
C C 0.0033 0.0016 'International Tables Vol C Tables 4.2.6.8 and 6.1.1.4'
H H 0 0 'International Tables Vol C Tables 4.2.6.8 and 6.1.1.4'
N N 0.0061 0.0033 'International Tables Vol C Tables 4.2.6.8 and 6.1.1.4'
O O 0.0106 0.006 'International Tables Vol C Tables 4.2.6.8 and 6.1.1.4'
S S 0.1246 0.1234 'International Tables Vol C Tables 4.2.6.8 and 6.1.1.4'

loop_
_geom_angle_atom_site_label_1
_geom_angle_atom_site_label_2
_geom_angle_atom_site_label_3
_geom_angle
O4B S O2 105.8(4)
O4A S O2 108.2(3)
O4B S O3B 113.9(14)
O4A S O3B 87.8(14)
O2 S O3B 115.7(4)
O4B S O5B 111.9(3)
O4A S O5B 136.6(3)
O2 S O5B 100.9(5)
O3B S O5B 107.8(7)
O4B S O3A 137.8(15)
O4A S O3A 111.6(15)
O2 S O3A 103.2(5)
O5B S O3A 91.5(9)
O4B S O5A 88.5(4)
O4A S O5A 111.5(3)
O2 S O5A 117.6(6)
O3B S O5A 112.0(5)
O3A S O5A 104.4(8)
N1 O1 H1O 106.8(18)
C1 N2 C2 109.1(2)
C1 N2 H2N 123.6(17)
C2 N2 H2N 127.2(17)
N1A O1A H1OA 105(2)
C1A N2A C2A 109.6(2)
C1A N2A H2NA 122.6(18)
C2A N2A H2NA 127.8(17)
C1 N1 C3 110.30(19)
C1 N1 O1 124.32(19)
C3 N1 O1 125.34(19)
N2A C1A N1A 107.0(2)
N2A C1A H1A 126.5
N1A C1A H1A 126.5
N1 C1 N2 107.2(2)
N1 C1 H1 126.4
N2 C1 H1 126.4
C1A N1A C3A 110.4(2)
C1A N1A O1A 123.9(2)
C3A N1A O1A 125.7(2)
C2A C3A N1A 105.5(2)
C2A C3A H3A 127.3
N1A C3A H3A 127.3
C3 C2 N2 107.7(2)
C3 C2 H2 126.2
N2 C2 H2 126.2
C2 C3 N1 105.7(2)
C2 C3 H3 127.1
N1 C3 H3 127.1
C3A C2A N2A 107.5(2)
C3A C2A H2A 126.3
N2A C2A H2A 126.3

loop_
_geom_bond_atom_site_label_1
_geom_bond_atom_site_label_2
_geom_bond_distance
S O4B 1.439(5)
S O4A 1.440(5)
S O2 1.4688(18)
S O3B 1.469(6)
S O5B 1.472(6)
S O3A 1.483(6)
S O5A 1.485(6)
O1 N1 1.369(2)
O1 H1O 0.868(17)
N2 C1 1.322(3)
N2 C2 1.354(3)
N2 H2N 0.868(16)
O1A N1A 1.374(3)
O1A H1OA 0.860(17)
N2A C1A 1.313(3)
N2A C2A 1.362(3)
N2A H2NA 0.849(16)
N1 C1 1.316(3)
N1 C3 1.359(3)
C1A N1A 1.319(3)
C1A H1A 0.95
C1 H1 0.95
N1A C3A 1.367(3)
C3A C2A 1.341(4)
C3A H3A 0.95
C2 C3 1.343(4)
C2 H2 0.95
C3 H3 0.95
C2A H2A 0.95

loop_
_geom_hbond_atom_site_label_D
_geom_hbond_atom_site_label_H
_geom_hbond_atom_site_label_A
_geom_hbond_distance_DH
_geom_hbond_distance_HA
_geom_hbond_distance_DA
_geom_hbond_angle_DHA
_geom_hbond_site_symmetry_A
O1 H1O O3B 0.868(17) 1.61(2) 2.462(8) 168(3) 2_566
O1 H1O O3A 0.868(17) 1.67(2) 2.512(9) 162(3) 2_566
N2 H2N O2 0.868(16) 1.847(17) 2.704(2) 169(2) 1_544
O1A H1OA O5A 0.860(17) 1.62(2) 2.461(7) 166(3) 1_545
O1A H1OA O5B 0.860(17) 1.68(2) 2.536(9) 170(3) 1_545
N2A H2NA O2 0.849(16) 1.892(17) 2.739(3) 175(3) 2_566
N2A H2NA O4B 0.849(16) 2.62(3) 3.103(7) 117(2) 2_566

loop_
_geom_torsion_atom_site_label_1
_geom_torsion_atom_site_label_2
_geom_torsion_atom_site_label_3
_geom_torsion_atom_site_label_4
_geom_torsion
C2A N2A C1A N1A -0.6(3)
C3 N1 C1 N2 -0.2(3)
O1 N1 C1 N2 177.53(18)
C2 N2 C1 N1 0.0(3)
N2A C1A N1A C3A 0.5(3)
N2A C1A N1A O1A -177.78(19)
C1A N1A C3A C2A -0.3(3)
O1A N1A C3A C2A 178.0(2)
C1 N2 C2 C3 0.2(3)
N2 C2 C3 N1 -0.3(3)
C1 N1 C3 C2 0.3(3)
O1 N1 C3 C2 -177.4(2)
N1A C3A C2A N2A -0.1(3)
C1A N2A C2A C3A 0.4(3)
